data_7708019
loop_
_publ_author_name
'Tidwell, John R.'
'Dutton, Jason L.'
'Martin, Caleb D.'

_publ_section_title
;
 Antimony diiminopyridine complexes
;
_journal_issue 34
_journal_name_full 'Dalton Transactions'
_journal_page_first 11716
_journal_page_last 11719
_journal_paper_doi 10.1039/D1DT02085D
_journal_volume 50
_journal_year 2021
_chemical_formula_moiety 'C43 H47 Cl2 N3 Sb, C F3 O3 S'
_chemical_formula_sum 'C44 H47 Cl2 F3 N3 O3 S Sb'
_chemical_formula_weight 947.55
_chemical_name_systematic 2Ph
_chemical_properties_physical Air-sensitive,Moisture-sensitive
_space_group_crystal_system orthorhombic
_space_group_IT_number 19
_space_group_name_Hall 'P 2ac 2ab'
_space_group_name_H-M_alt 'P 21 21 21'
_atom_sites_solution_hydrogens geom
_atom_sites_solution_primary direct
_audit_creation_method SHELXL-2013
_audit_update_record
;
2021-06-22 deposited with the CCDC.	2021-08-11 downloaded from the CCDC.
;
_cell_angle_alpha 90
_cell_angle_beta 90
_cell_angle_gamma 90
_cell_formula_units_Z 4
_cell_length_a 9.4978(2)
_cell_length_b 17.5189(4)
_cell_length_c 26.3589(8)
_cell_measurement_reflns_used 9375
_cell_measurement_temperature 150(2)
_cell_measurement_theta_max 28.32
_cell_measurement_theta_min 2.64
_cell_volume 4385.88(19)
_computing_cell_refinement 'Bruker SAINT'
_computing_data_collection 'Bruker APEX2'
_computing_data_reduction 'Bruker SAINT'
_computing_molecular_graphics 'Bruker SHELXTL'
_computing_publication_material 'Bruker SHELXTL'
_computing_structure_refinement 'SHELXL-2013 (Sheldrick, 2013)'
_computing_structure_solution 'SHELXS-97 (Sheldrick 2008)'
_diffrn_ambient_temperature 150(2)
_diffrn_measured_fraction_theta_full 0.993
_diffrn_measured_fraction_theta_max 0.996
_diffrn_measurement_device_type 'Bruker APEX-II CCD'
_diffrn_measurement_method '\f and \w scans'
_diffrn_radiation_type MoK\a
_diffrn_radiation_wavelength 0.71073
_diffrn_reflns_av_R_equivalents 0.0681
_diffrn_reflns_av_unetI/netI 0.0307
_diffrn_reflns_Laue_measured_fraction_full 0.993
_diffrn_reflns_Laue_measured_fraction_max 0.996
_diffrn_reflns_limit_h_max 14
_diffrn_reflns_limit_h_min -13
_diffrn_reflns_limit_k_max 26
_diffrn_reflns_limit_k_min -26
_diffrn_reflns_limit_l_max 39
_diffrn_reflns_limit_l_min -39
_diffrn_reflns_number 137505
_diffrn_reflns_point_group_measured_fraction_full 0.994
_diffrn_reflns_point_group_measured_fraction_max 0.995
_diffrn_reflns_theta_full 25.242
_diffrn_reflns_theta_max 32.025
_diffrn_reflns_theta_min 2.450
_exptl_absorpt_coefficient_mu 0.853
_exptl_absorpt_correction_T_max 0.735
_exptl_absorpt_correction_T_min 0.699
_exptl_absorpt_correction_type multi-scan
_exptl_absorpt_process_details SADabs
_exptl_crystal_colour red
_exptl_crystal_density_diffrn 1.435
_exptl_crystal_description block
_exptl_crystal_F_000 1936
_exptl_crystal_recrystallization_method 'Vapor Diffusion DCM/toluene'
_exptl_crystal_size_max 0.368
_exptl_crystal_size_mid 0.355
_exptl_crystal_size_min 0.302
_refine_diff_density_max 1.341
_refine_diff_density_min -1.064
_refine_diff_density_rms 0.091
_refine_ls_abs_structure_details
; 
 Flack x determined using 6303 quotients [(I+)-(I-)]/[(I+)+(I-)] 
 (Parsons and Flack (2004), Acta Cryst. A60, s61). 
;
_refine_ls_abs_structure_Flack 0.004(5)
_refine_ls_extinction_method none
_refine_ls_goodness_of_fit_ref 1.132
_refine_ls_hydrogen_treatment constr
_refine_ls_matrix_type full
_refine_ls_number_parameters 547
_refine_ls_number_reflns 15183
_refine_ls_number_restraints 0
_refine_ls_restrained_S_all 1.132
_refine_ls_R_factor_all 0.0429
_refine_ls_R_factor_gt 0.0406
_refine_ls_shift/su_max 0.001
_refine_ls_shift/su_mean 0.000
_refine_ls_structure_factor_coef Fsqd
_refine_ls_weighting_details 'w=1/[\s^2^(Fo^2^)+(0.0466P)^2^+3.8943P] where P=(Fo^2^+2Fc^2^)/3'
_refine_ls_weighting_scheme calc
_refine_ls_wR_factor_gt 0.1042
_refine_ls_wR_factor_ref 0.1054
_reflns_Friedel_coverage 0.818
_reflns_Friedel_fraction_full 0.996
_reflns_Friedel_fraction_max 0.993
_reflns_number_gt 14599
_reflns_number_total 15183
_reflns_threshold_expression 'I > 2\s(I)'
_cod_data_source_file d1dt02085d1.cif
_cod_data_source_block 2Ph
_cod_depositor_comments
;
The following automatic conversions were performed:

data item '_exptl_absorpt_correction_type' value 'MULTI-SCAN' was
changed to 'multi-scan' in accordance with the
/home/data/users/saulius/crontab/automatic-downloads/rss-feeds/RSC/lib/dictionaries/cif_core.dic
dictionary named 'cif_core.dic' version 2.4.2 last updated on
2011-04-26.

data item '_atom_sites_solution_primary' value 'DIRECT METHODS' was
changed to 'direct'.

Automatic conversion script
Id: cif_fix_values 7556 2019-12-06 15:28:31Z antanas 

 Adding full bibliography for 7708018--7708020.cif.
;
_cod_database_code 7708019
_shelx_space_group_comment
; 
The symmetry employed for this shelxl refinement is uniquely defined 
by the following loop, which should always be used as a source of 
symmetry information in preference to the above space-group names. 
They are only intended as comments. 
;
_shelx_estimated_absorpt_t_min 0.744
_shelx_estimated_absorpt_t_max 0.783
_shelxl_version_number 2013-3

loop_
_space_group_symop_operation_xyz
'x, y, z'
'-x+1/2, -y, z+1/2'
'-x, y+1/2, -z+1/2'
'x+1/2, -y+1/2, -z'

loop_
_atom_site_label
_atom_site_type_symbol
_atom_site_fract_x
_atom_site_fract_y
_atom_site_fract_z
_atom_site_U_iso_or_equiv
_atom_site_adp_type
_atom_site_occupancy
_atom_site_site_symmetry_order
_atom_site_calc_flag
_atom_site_refinement_flags_posn
_atom_site_refinement_flags_adp
_atom_site_refinement_flags_occupancy
_atom_site_disorder_assembly
_atom_site_disorder_group
C44A C 0.625(3) 0.299(2) 0.8764(14) 0.0272(13) Uani 0.252(5) 1 d . . P A 2
F1A F 0.541(8) 0.3516(18) 0.870(2) 0.061(2) Uani 0.252(5) 1 d . . P A 2
F2A F 0.633(2) 0.2791(11) 0.8177(7) 0.0431(11) Uani 0.252(5) 1 d . . P A 2
F3A F 0.5355(14) 0.2416(10) 0.8902(6) 0.0430(10) Uani 0.252(5) 1 d . . P A 2
S1A S 0.7741(7) 0.3137(4) 0.8985(3) 0.0307(4) Uani 0.252(5) 1 d . . P A 2
O1A O 0.723(3) 0.3144(16) 0.9500(11) 0.0301(11) Uani 0.252(5) 1 d . . P A 2
O2A O 0.8592(19) 0.2510(11) 0.8844(7) 0.0539(14) Uani 0.252(5) 1 d . . P A 2
O3A O 0.808(2) 0.3827(17) 0.8773(6) 0.072(2) Uani 0.252(5) 1 d . . P A 2
C44 C 0.5967(8) 0.2917(5) 0.8709(4) 0.0272(13) Uani 0.748(5) 1 d . . P A 1
F1 F 0.556(2) 0.3675(4) 0.8669(6) 0.061(2) Uani 0.748(5) 1 d . . P A 1
F2 F 0.5976(6) 0.2595(3) 0.82780(19) 0.0431(11) Uani 0.748(5) 1 d . . P A 1
F3 F 0.5014(4) 0.2602(3) 0.9026(2) 0.0430(10) Uani 0.748(5) 1 d . . P A 1
S1 S 0.77272(18) 0.28654(15) 0.90299(7) 0.0307(4) Uani 0.748(5) 1 d . . P A 1
O1 O 0.7559(7) 0.3247(4) 0.9515(3) 0.0301(11) Uani 0.748(5) 1 d . . P A 1
O2 O 0.7946(6) 0.2049(3) 0.9067(2) 0.0539(14) Uani 0.748(5) 1 d . . P A 1
O3 O 0.8629(7) 0.3242(6) 0.8674(2) 0.072(2) Uani 0.748(5) 1 d . . P A 1
C1 C 1.1268(3) 0.39092(18) 0.89351(12) 0.0184(5) Uani 1 1 d . . . . .
C2 C 1.1942(4) 0.3250(2) 0.91000(12) 0.0215(6) Uani 1 1 d . . . . .
H2 H 1.2490 0.2955 0.8871 0.026 Uiso 1 1 calc R U . . .
C3 C 1.1803(4) 0.3028(2) 0.96062(14) 0.0244(7) Uani 1 1 d . . . . .
H3 H 1.2278 0.2587 0.9728 0.029 Uiso 1 1 calc R U . . .
C4 C 1.0964(4) 0.3457(2) 0.99291(12) 0.0233(7) Uani 1 1 d . . . . .
H4 H 1.0835 0.3308 1.0272 0.028 Uiso 1 1 calc R U . . .
C5 C 1.0315(4) 0.41094(19) 0.97414(12) 0.0183(5) Uani 1 1 d . . . . .
C6 C 0.9320(4) 0.45755(19) 1.00451(11) 0.0203(5) Uani 1 1 d . . . . .
C7 C 1.1348(4) 0.41835(19) 0.84034(12) 0.0183(5) Uani 1 1 d . . . . .
C8 C 0.9040(4) 0.4334(2) 1.05766(12) 0.0220(7) Uani 1 1 d . . . . .
C9 C 1.0082(5) 0.4423(2) 1.09407(15) 0.0321(8) Uani 1 1 d . . . . .
H9 H 1.0964 0.4642 1.0853 0.039 Uiso 1 1 calc R U . . .
C10 C 0.9821(7) 0.4189(3) 1.14369(16) 0.0426(11) Uani 1 1 d . . . . .
H10 H 1.0526 0.4254 1.1689 0.051 Uiso 1 1 calc R U . . .
C11 C 0.8554(6) 0.3867(3) 1.15638(16) 0.0384(10) Uani 1 1 d . . . . .
H11 H 0.8378 0.3715 1.1904 0.046 Uiso 1 1 calc R U . . .
C12 C 0.7530(5) 0.3762(2) 1.11956(17) 0.0349(9) Uani 1 1 d . . . . .
H12 H 0.6666 0.3523 1.1283 0.042 Uiso 1 1 calc R U . . .
C13 C 0.7758(5) 0.4004(2) 1.07009(15) 0.0278(7) Uani 1 1 d . . . . .
H13 H 0.7045 0.3945 1.0451 0.033 Uiso 1 1 calc R U . . .
C14 C 1.1915(4) 0.3656(2) 0.80115(13) 0.0238(6) Uani 1 1 d . . . . .
C15 C 1.3100(5) 0.3862(3) 0.77312(16) 0.0353(9) Uani 1 1 d . . . . .
H15 H 1.3565 0.4332 0.7796 0.042 Uiso 1 1 calc R U . . .
C16 C 1.3599(7) 0.3371(4) 0.73544(19) 0.0524(15) Uani 1 1 d . . . . .
H16 H 1.4418 0.3501 0.7167 0.063 Uiso 1 1 calc R U . . .
C17 C 1.2899(8) 0.2695(4) 0.72543(19) 0.0551(17) Uani 1 1 d . . . . .
H17 H 1.3225 0.2368 0.6992 0.066 Uiso 1 1 calc R U . . .
C18 C 1.1730(7) 0.2493(3) 0.7534(2) 0.0488(13) Uani 1 1 d . . . . .
H18 H 1.1256 0.2028 0.7462 0.059 Uiso 1 1 calc R U . . .
C19 C 1.1239(6) 0.2961(2) 0.79193(17) 0.0347(9) Uani 1 1 d . . . . .
H19 H 1.0452 0.2811 0.8118 0.042 Uiso 1 1 calc R U . . .
C20 C 0.7697(4) 0.5617(2) 1.01139(13) 0.0237(6) Uani 1 1 d . . . . .
C21 C 0.6265(5) 0.5497(2) 1.00285(15) 0.0294(7) Uani 1 1 d . . . . .
C22 C 0.5308(6) 0.5945(3) 1.0305(2) 0.0436(11) Uani 1 1 d . . . . .
H22 H 0.4327 0.5876 1.0253 0.052 Uiso 1 1 calc R U . . .
C23 C 0.5763(7) 0.6480(3) 1.0649(2) 0.0482(12) Uani 1 1 d . . . . .
H23 H 0.5100 0.6766 1.0841 0.058 Uiso 1 1 calc R U . . .
C24 C 0.7177(7) 0.6600(3) 1.07147(19) 0.0454(12) Uani 1 1 d . . . . .
H24 H 0.7476 0.6982 1.0946 0.054 Uiso 1 1 calc R U . . .
C25 C 0.8197(5) 0.6179(2) 1.04529(15) 0.0317(8) Uani 1 1 d . . . . .
C26 C 0.5720(5) 0.4929(3) 0.96479(17) 0.0349(8) Uani 1 1 d . . . . .
H26 H 0.6518 0.4589 0.9546 0.042 Uiso 1 1 calc R U . . .
C27 C 0.9737(6) 0.6376(3) 1.05237(18) 0.0380(10) Uani 1 1 d . . . . .
H27 H 1.0320 0.5982 1.0348 0.046 Uiso 1 1 calc R U . . .
C28 C 0.5191(6) 0.5344(4) 0.9172(2) 0.0509(12) Uani 1 1 d . . . . .
H28A H 0.4416 0.5686 0.9264 0.076 Uiso 1 1 calc R U . . .
H28B H 0.4858 0.4969 0.8924 0.076 Uiso 1 1 calc R U . . .
H28C H 0.5961 0.5642 0.9024 0.076 Uiso 1 1 calc R U . . .
C29 C 0.4529(5) 0.4423(4) 0.9859(3) 0.0527(14) Uani 1 1 d . . . . .
H29A H 0.4792 0.4235 1.0197 0.079 Uiso 1 1 calc R U . . .
H29B H 0.4377 0.3988 0.9632 0.079 Uiso 1 1 calc R U . . .
H29C H 0.3660 0.4722 0.9884 0.079 Uiso 1 1 calc R U . . .
C30 C 1.0147(8) 0.6391(4) 1.1087(2) 0.0575(16) Uani 1 1 d . . . . .
H30A H 0.9730 0.6841 1.1250 0.086 Uiso 1 1 calc R U . . .
H30B H 1.1175 0.6414 1.1118 0.086 Uiso 1 1 calc R U . . .
H30C H 0.9799 0.5928 1.1254 0.086 Uiso 1 1 calc R U . . .
C31 C 1.0052(8) 0.7154(3) 1.0288(2) 0.0563(15) Uani 1 1 d . . . . .
H31A H 0.9601 0.7188 0.9955 0.084 Uiso 1 1 calc R U . . .
H31B H 1.1072 0.7216 1.0250 0.084 Uiso 1 1 calc R U . . .
H31C H 0.9685 0.7558 1.0509 0.084 Uiso 1 1 calc R U . . .
C32 C 1.0886(4) 0.51792(19) 0.78109(13) 0.0224(6) Uani 1 1 d . . . . .
C33 C 1.1843(4) 0.5768(2) 0.77009(16) 0.0287(8) Uani 1 1 d . . . . .
C34 C 1.1795(5) 0.6090(3) 0.7215(2) 0.0422(11) Uani 1 1 d . . . . .
H34 H 1.2428 0.6491 0.7132 0.051 Uiso 1 1 calc R U . . .
C35 C 1.0857(6) 0.5840(4) 0.68564(19) 0.0515(14) Uani 1 1 d . . . . .
H35 H 1.0868 0.6055 0.6525 0.062 Uiso 1 1 calc R U . . .
C36 C 0.9892(5) 0.5275(4) 0.69768(18) 0.0460(13) Uani 1 1 d . . . . .
H36 H 0.9233 0.5114 0.6728 0.055 Uiso 1 1 calc R U . . .
C37 C 0.9870(5) 0.4936(3) 0.74580(15) 0.0292(8) Uani 1 1 d . . . . .
C38 C 1.2917(5) 0.6057(2) 0.80789(18) 0.0345(9) Uani 1 1 d . . . . .
H38 H 1.2874 0.5726 0.8388 0.041 Uiso 1 1 calc R U . . .
C39 C 0.8730(5) 0.4370(3) 0.75895(17) 0.0362(9) Uani 1 1 d . . . . .
H39 H 0.9021 0.4099 0.7907 0.043 Uiso 1 1 calc R U . . .
C40 C 1.2628(11) 0.6870(3) 0.8236(3) 0.075(3) Uani 1 1 d . . . . .
H40A H 1.2669 0.7202 0.7937 0.113 Uiso 1 1 calc R U . . .
H40B H 1.3337 0.7034 0.8483 0.113 Uiso 1 1 calc R U . . .
H40C H 1.1690 0.6903 0.8389 0.113 Uiso 1 1 calc R U . . .
C41 C 1.4413(6) 0.6016(4) 0.7861(2) 0.0481(12) Uani 1 1 d . . . . .
H41A H 1.4604 0.5496 0.7742 0.072 Uiso 1 1 calc R U . . .
H41B H 1.5093 0.6154 0.8125 0.072 Uiso 1 1 calc R U . . .
H41C H 1.4498 0.6373 0.7577 0.072 Uiso 1 1 calc R U . . .
C42 C 0.7346(5) 0.4792(4) 0.7700(2) 0.0480(13) Uani 1 1 d . . . . .
H42A H 0.7491 0.5152 0.7980 0.072 Uiso 1 1 calc R U . . .
H42B H 0.6618 0.4423 0.7795 0.072 Uiso 1 1 calc R U . . .
H42C H 0.7048 0.5072 0.7397 0.072 Uiso 1 1 calc R U . . .
C43 C 0.8502(10) 0.3769(5) 0.7180(3) 0.070(2) Uani 1 1 d . . . . .
H43A H 0.7987 0.3996 0.6895 0.105 Uiso 1 1 calc R U . . .
H43B H 0.7955 0.3344 0.7320 0.105 Uiso 1 1 calc R U . . .
H43C H 0.9415 0.3580 0.7061 0.105 Uiso 1 1 calc R U . . .
Cl1 Cl 0.81809(18) 0.67070(7) 0.90077(8) 0.0605(4) Uani 1 1 d . . . . .
Cl2 Cl 1.13161(12) 0.59883(6) 0.93025(4) 0.0340(2) Uani 1 1 d . . . . .
N1 N 1.0495(3) 0.43292(16) 0.92579(10) 0.0181(5) Uani 1 1 d . . . . .
N2 N 0.8713(3) 0.51563(16) 0.98338(11) 0.0193(5) Uani 1 1 d . . . . .
N3 N 1.0906(3) 0.48657(16) 0.83173(10) 0.0201(5) Uani 1 1 d . . . . .
Sb1 Sb 0.92578(3) 0.53910(2) 0.89939(2) 0.02339(6) Uani 1 1 d . . . . .

loop_
_atom_site_aniso_label
_atom_site_aniso_U_11
_atom_site_aniso_U_22
_atom_site_aniso_U_33
_atom_site_aniso_U_23
_atom_site_aniso_U_13
_atom_site_aniso_U_12
C44A 0.022(4) 0.027(3) 0.032(3) -0.006(2) -0.014(3) -0.010(2)
F1A 0.103(6) 0.029(4) 0.052(3) 0.005(4) -0.021(3) 0.016(5)
F2A 0.047(3) 0.049(3) 0.034(2) -0.0104(19) -0.0111(19) -0.0061(19)
F3A 0.0172(18) 0.057(3) 0.054(3) 0.002(2) 0.0077(17) -0.0009(15)
S1A 0.0241(4) 0.0479(12) 0.0201(5) -0.0001(8) 0.0028(4) -0.0115(8)
O1A 0.038(4) 0.030(3) 0.0220(14) -0.0030(17) -0.006(3) -0.011(2)
O2A 0.052(3) 0.059(3) 0.051(3) -0.014(2) -0.005(2) 0.028(2)
O3A 0.050(3) 0.139(7) 0.027(2) 0.010(3) 0.004(2) -0.053(4)
C44 0.022(4) 0.027(3) 0.032(3) -0.006(2) -0.014(3) -0.010(2)
F1 0.103(6) 0.029(4) 0.052(3) 0.005(4) -0.021(3) 0.016(5)
F2 0.047(3) 0.049(3) 0.034(2) -0.0104(19) -0.0111(19) -0.0061(19)
F3 0.0172(18) 0.057(3) 0.054(3) 0.002(2) 0.0077(17) -0.0009(15)
S1 0.0241(4) 0.0479(12) 0.0201(5) -0.0001(8) 0.0028(4) -0.0115(8)
O1 0.038(4) 0.030(3) 0.0220(14) -0.0030(17) -0.006(3) -0.011(2)
O2 0.052(3) 0.059(3) 0.051(3) -0.014(2) -0.005(2) 0.028(2)
O3 0.050(3) 0.139(7) 0.027(2) 0.010(3) 0.004(2) -0.053(4)
C1 0.0200(12) 0.0208(13) 0.0145(13) 0.0040(11) 0.0015(11) 0.0008(10)
C2 0.0222(14) 0.0252(15) 0.0169(14) 0.0047(11) 0.0010(11) 0.0041(11)
C3 0.0293(17) 0.0240(15) 0.0200(15) 0.0067(12) -0.0007(13) 0.0060(13)
C4 0.0295(18) 0.0261(15) 0.0144(12) 0.0058(11) -0.0006(11) 0.0019(12)
C5 0.0210(13) 0.0224(14) 0.0114(12) 0.0022(10) -0.0001(10) 0.0004(11)
C6 0.0255(13) 0.0225(13) 0.0128(11) -0.0002(10) -0.0001(11) -0.0026(14)
C7 0.0189(13) 0.0212(14) 0.0146(12) 0.0026(10) 0.0016(11) 0.0010(11)
C8 0.0306(19) 0.0228(14) 0.0127(12) 0.0021(10) 0.0028(12) 0.0047(12)
C9 0.041(2) 0.038(2) 0.0177(16) 0.0055(14) -0.0030(15) -0.0025(15)
C10 0.064(3) 0.047(3) 0.0167(16) 0.0041(17) -0.0040(18) 0.006(2)
C11 0.062(3) 0.033(2) 0.0198(16) 0.0040(15) 0.0138(18) 0.008(2)
C12 0.045(2) 0.0286(18) 0.0312(19) 0.0047(15) 0.0195(18) 0.0080(17)
C13 0.0329(18) 0.0263(17) 0.0241(16) 0.0023(13) 0.0062(14) 0.0027(14)
C14 0.0296(17) 0.0272(16) 0.0145(13) 0.0037(12) -0.0002(12) 0.0073(13)
C15 0.037(2) 0.043(2) 0.0255(18) 0.0055(16) 0.0120(16) 0.0120(18)
C16 0.056(3) 0.072(4) 0.030(2) 0.005(2) 0.019(2) 0.032(3)
C17 0.082(4) 0.059(3) 0.025(2) -0.008(2) 0.002(2) 0.041(3)
C18 0.074(4) 0.036(2) 0.037(2) -0.0126(19) -0.015(2) 0.014(2)
C19 0.044(2) 0.0270(18) 0.033(2) -0.0021(15) -0.0017(17) 0.0056(16)
C20 0.0344(18) 0.0209(14) 0.0157(13) -0.0004(11) 0.0027(13) 0.0060(13)
C21 0.0323(17) 0.0296(19) 0.0264(16) 0.0000(14) 0.0020(14) 0.0101(14)
C22 0.040(2) 0.049(3) 0.041(2) 0.000(2) 0.0075(19) 0.022(2)
C23 0.061(3) 0.044(2) 0.039(2) -0.0065(19) 0.012(3) 0.025(3)
C24 0.074(4) 0.032(2) 0.030(2) -0.0114(17) 0.004(2) 0.010(2)
C25 0.053(3) 0.0234(16) 0.0186(15) -0.0016(13) 0.0000(16) 0.0050(16)
C26 0.0242(16) 0.042(2) 0.038(2) -0.0054(16) -0.0038(18) 0.0074(18)
C27 0.051(3) 0.034(2) 0.029(2) -0.0081(16) -0.0036(18) -0.0061(18)
C28 0.046(3) 0.064(3) 0.042(2) 0.001(3) -0.010(2) 0.013(3)
C29 0.029(2) 0.060(3) 0.069(4) -0.004(3) 0.000(2) -0.006(2)
C30 0.081(4) 0.056(3) 0.035(3) -0.016(2) -0.019(3) 0.005(3)
C31 0.077(4) 0.043(3) 0.049(3) -0.005(2) -0.006(3) -0.020(3)
C32 0.0261(16) 0.0239(14) 0.0171(13) 0.0076(11) 0.0023(12) 0.0054(12)
C33 0.0296(18) 0.0252(17) 0.0314(19) 0.0107(14) 0.0070(15) 0.0041(13)
C34 0.036(2) 0.048(3) 0.043(2) 0.030(2) 0.0066(19) 0.0054(19)
C35 0.038(2) 0.081(4) 0.036(2) 0.039(2) 0.004(2) 0.007(3)
C36 0.036(2) 0.075(4) 0.0268(19) 0.024(2) -0.0050(17) 0.008(2)
C37 0.0296(18) 0.038(2) 0.0203(15) 0.0099(14) -0.0020(14) 0.0042(15)
C38 0.045(2) 0.0233(17) 0.035(2) -0.0013(15) 0.0138(18) -0.0078(16)
C39 0.038(2) 0.042(2) 0.0284(19) 0.0088(17) -0.0131(17) -0.0049(18)
C40 0.128(7) 0.029(2) 0.068(4) -0.006(3) 0.037(5) -0.007(3)
C41 0.040(3) 0.064(3) 0.040(2) 0.003(2) 0.001(2) -0.019(3)
C42 0.032(2) 0.067(4) 0.045(3) 0.021(2) -0.0038(19) -0.005(2)
C43 0.090(6) 0.066(4) 0.053(4) -0.013(3) -0.023(4) -0.015(4)
Cl1 0.0719(9) 0.0352(5) 0.0743(9) 0.0030(7) -0.0138(9) 0.0200(6)
Cl2 0.0376(5) 0.0340(5) 0.0304(4) -0.0022(4) 0.0030(4) -0.0073(4)
N1 0.0204(13) 0.0222(12) 0.0117(10) 0.0046(9) -0.0007(9) 0.0017(9)
N2 0.0234(12) 0.0200(12) 0.0144(11) 0.0001(9) -0.0006(10) -0.0006(10)
N3 0.0244(14) 0.0211(11) 0.0147(11) 0.0044(9) 0.0029(10) 0.0019(10)
Sb1 0.02820(10) 0.02598(10) 0.01599(9) 0.00409(8) -0.00065(9) 0.00465(9)

loop_
_atom_type_symbol
_atom_type_description
_atom_type_scat_dispersion_real
_atom_type_scat_dispersion_imag
_atom_type_scat_source
C C 0.0033 0.0016 'International Tables Vol C Tables 4.2.6.8 and 6.1.1.4'
H H 0.0000 0.0000 'International Tables Vol C Tables 4.2.6.8 and 6.1.1.4'
N N 0.0061 0.0033 'International Tables Vol C Tables 4.2.6.8 and 6.1.1.4'
O O 0.0106 0.0060 'International Tables Vol C Tables 4.2.6.8 and 6.1.1.4'
F F 0.0171 0.0103 'International Tables Vol C Tables 4.2.6.8 and 6.1.1.4'
S S 0.1246 0.1234 'International Tables Vol C Tables 4.2.6.8 and 6.1.1.4'
Sb Sb -0.5866 1.5461 'International Tables Vol C Tables 4.2.6.8 and 6.1.1.4'
Cl Cl 0.1484 0.1585 'International Tables Vol C Tables 4.2.6.8 and 6.1.1.4'

loop_
_geom_angle_atom_site_label_1
_geom_angle_atom_site_label_2
_geom_angle_atom_site_label_3
_geom_angle
_geom_angle_site_symmetry_1
_geom_angle_site_symmetry_3
_geom_angle_publ_flag
F1A C44A F3A 101(4) . . ?
F1A C44A S1A 121(3) . . ?
F3A C44A S1A 126(3) . . ?
F1A C44A F2A 93(3) . . ?
F3A C44A F2A 97.6(19) . . ?
S1A C44A F2A 111(2) . . ?
O3A S1A O2A 116.4(15) . . ?
O3A S1A O1A 117.1(15) . . ?
O2A S1A O1A 116.5(16) . . ?
O3A S1A C44A 102.1(17) . . ?
O2A S1A C44A 107.0(17) . . ?
O1A S1A C44A 92.7(18) . . ?
F2 C44 F3 112.2(5) . . ?
F2 C44 F1 111.0(10) . . ?
F3 C44 F1 104.6(11) . . ?
F2 C44 S1 112.1(7) . . ?
F3 C44 S1 107.5(6) . . ?
F1 C44 S1 109.2(9) . . ?
O3 S1 O2 114.5(5) . . ?
O3 S1 O1 115.5(4) . . ?
O2 S1 O1 114.2(4) . . ?
O3 S1 C44 102.5(4) . . ?
O2 S1 C44 101.9(4) . . ?
O1 S1 C44 106.1(4) . . ?
N1 C1 C2 120.6(3) . . ?
N1 C1 C7 116.7(3) . . ?
C2 C1 C7 122.7(3) . . ?
C1 C2 C3 119.2(3) . . ?
C1 C2 H2 120.4 . . ?
C3 C2 H2 120.4 . . ?
C4 C3 C2 119.2(3) . . ?
C4 C3 H3 120.4 . . ?
C2 C3 H3 120.4 . . ?
C3 C4 C5 118.8(3) . . ?
C3 C4 H4 120.6 . . ?
C5 C4 H4 120.6 . . ?
N1 C5 C4 121.2(3) . . ?
N1 C5 C6 115.8(3) . . ?
C4 C5 C6 122.9(3) . . ?
N2 C6 C5 118.9(3) . . ?
N2 C6 C8 123.3(3) . . ?
C5 C6 C8 117.7(3) . . ?
N3 C7 C1 116.8(3) . . ?
N3 C7 C14 124.9(3) . . ?
C1 C7 C14 118.3(3) . . ?
C9 C8 C13 120.6(3) . . ?
C9 C8 C6 119.5(3) . . ?
C13 C8 C6 119.8(3) . . ?
C8 C9 C10 119.3(4) . . ?
C8 C9 H9 120.3 . . ?
C10 C9 H9 120.3 . . ?
C11 C10 C9 120.4(5) . . ?
C11 C10 H10 119.8 . . ?
C9 C10 H10 119.8 . . ?
C10 C11 C12 120.0(4) . . ?
C10 C11 H11 120.0 . . ?
C12 C11 H11 120.0 . . ?
C11 C12 C13 120.6(4) . . ?
C11 C12 H12 119.7 . . ?
C13 C12 H12 119.7 . . ?
C8 C13 C12 119.0(4) . . ?
C8 C13 H13 120.5 . . ?
C12 C13 H13 120.5 . . ?
C15 C14 C19 120.2(4) . . ?
C15 C14 C7 120.1(4) . . ?
C19 C14 C7 119.7(4) . . ?
C14 C15 C16 119.5(5) . . ?
C14 C15 H15 120.3 . . ?
C16 C15 H15 120.3 . . ?
C17 C16 C15 120.0(5) . . ?
C17 C16 H16 120.0 . . ?
C15 C16 H16 120.0 . . ?
C18 C17 C16 120.3(4) . . ?
C18 C17 H17 119.9 . . ?
C16 C17 H17 119.9 . . ?
C17 C18 C19 120.7(5) . . ?
C17 C18 H18 119.6 . . ?
C19 C18 H18 119.6 . . ?
C18 C19 C14 119.2(5) . . ?
C18 C19 H19 120.4 . . ?
C14 C19 H19 120.4 . . ?
C21 C20 C25 122.4(4) . . ?
C21 C20 N2 118.7(3) . . ?
C25 C20 N2 118.9(4) . . ?
C20 C21 C22 117.6(4) . . ?
C20 C21 C26 122.9(4) . . ?
C22 C21 C26 119.5(4) . . ?
C23 C22 C21 121.3(5) . . ?
C23 C22 H22 119.3 . . ?
C21 C22 H22 119.3 . . ?
C24 C23 C22 119.7(4) . . ?
C24 C23 H23 120.1 . . ?
C22 C23 H23 120.1 . . ?
C23 C24 C25 122.4(5) . . ?
C23 C24 H24 118.8 . . ?
C25 C24 H24 118.8 . . ?
C24 C25 C20 116.5(5) . . ?
C24 C25 C27 119.2(4) . . ?
C20 C25 C27 124.2(4) . . ?
C21 C26 C28 110.1(4) . . ?
C21 C26 C29 113.1(4) . . ?
C28 C26 C29 109.1(5) . . ?
C21 C26 H26 108.1 . . ?
C28 C26 H26 108.1 . . ?
C29 C26 H26 108.1 . . ?
C25 C27 C31 110.1(5) . . ?
C25 C27 C30 111.6(5) . . ?
C31 C27 C30 109.1(4) . . ?
C25 C27 H27 108.7 . . ?
C31 C27 H27 108.7 . . ?
C30 C27 H27 108.7 . . ?
C26 C28 H28A 109.5 . . ?
C26 C28 H28B 109.5 . . ?
H28A C28 H28B 109.5 . . ?
C26 C28 H28C 109.5 . . ?
H28A C28 H28C 109.5 . . ?
H28B C28 H28C 109.5 . . ?
C26 C29 H29A 109.5 . . ?
C26 C29 H29B 109.5 . . ?
H29A C29 H29B 109.5 . . ?
C26 C29 H29C 109.5 . . ?
H29A C29 H29C 109.5 . . ?
H29B C29 H29C 109.5 . . ?
C27 C30 H30A 109.5 . . ?
C27 C30 H30B 109.5 . . ?
H30A C30 H30B 109.5 . . ?
C27 C30 H30C 109.5 . . ?
H30A C30 H30C 109.5 . . ?
H30B C30 H30C 109.5 . . ?
C27 C31 H31A 109.5 . . ?
C27 C31 H31B 109.5 . . ?
H31A C31 H31B 109.5 . . ?
C27 C31 H31C 109.5 . . ?
H31A C31 H31C 109.5 . . ?
H31B C31 H31C 109.5 . . ?
C33 C32 C37 122.0(3) . . ?
C33 C32 N3 117.5(3) . . ?
C37 C32 N3 120.4(3) . . ?
C34 C33 C32 117.6(4) . . ?
C34 C33 C38 119.4(4) . . ?
C32 C33 C38 123.0(3) . . ?
C35 C34 C33 121.6(5) . . ?
C35 C34 H34 119.2 . . ?
C33 C34 H34 119.2 . . ?
C34 C35 C36 120.0(4) . . ?
C34 C35 H35 120.0 . . ?
C36 C35 H35 120.0 . . ?
C35 C36 C37 121.4(5) . . ?
C35 C36 H36 119.3 . . ?
C37 C36 H36 119.3 . . ?
C36 C37 C32 117.4(4) . . ?
C36 C37 C39 119.9(4) . . ?
C32 C37 C39 122.6(3) . . ?
C40 C38 C33 111.9(6) . . ?
C40 C38 C41 108.3(5) . . ?
C33 C38 C41 111.3(4) . . ?
C40 C38 H38 108.4 . . ?
C33 C38 H38 108.4 . . ?
C41 C38 H38 108.4 . . ?
C37 C39 C43 113.2(5) . . ?
C37 C39 C42 109.9(4) . . ?
C43 C39 C42 110.2(5) . . ?
C37 C39 H39 107.8 . . ?
C43 C39 H39 107.8 . . ?
C42 C39 H39 107.8 . . ?
C38 C40 H40A 109.5 . . ?
C38 C40 H40B 109.5 . . ?
H40A C40 H40B 109.5 . . ?
C38 C40 H40C 109.5 . . ?
H40A C40 H40C 109.5 . . ?
H40B C40 H40C 109.5 . . ?
C38 C41 H41A 109.5 . . ?
C38 C41 H41B 109.5 . . ?
H41A C41 H41B 109.5 . . ?
C38 C41 H41C 109.5 . . ?
H41A C41 H41C 109.5 . . ?
H41B C41 H41C 109.5 . . ?
C39 C42 H42A 109.5 . . ?
C39 C42 H42B 109.5 . . ?
H42A C42 H42B 109.5 . . ?
C39 C42 H42C 109.5 . . ?
H42A C42 H42C 109.5 . . ?
H42B C42 H42C 109.5 . . ?
C39 C43 H43A 109.5 . . ?
C39 C43 H43B 109.5 . . ?
H43A C43 H43B 109.5 . . ?
C39 C43 H43C 109.5 . . ?
H43A C43 H43C 109.5 . . ?
H43B C43 H43C 109.5 . . ?
C5 N1 C1 120.9(3) . . ?
C5 N1 Sb1 116.9(2) . . ?
C1 N1 Sb1 121.9(2) . . ?
C6 N2 C20 120.8(3) . . ?
C6 N2 Sb1 116.9(2) . . ?
C20 N2 Sb1 122.3(2) . . ?
C7 N3 C32 121.4(3) . . ?
C7 N3 Sb1 114.4(2) . . ?
C32 N3 Sb1 120.1(2) . . ?
N1 Sb1 N2 71.43(10) . . ?
N1 Sb1 Cl2 80.32(8) . . ?
N2 Sb1 Cl2 86.23(8) . . ?
N1 Sb1 Cl1 159.86(8) . . ?
N2 Sb1 Cl1 93.33(9) . . ?
Cl2 Sb1 Cl1 85.74(5) . . ?
N1 Sb1 N3 66.84(9) . . ?
N2 Sb1 N3 138.14(10) . . ?
Cl2 Sb1 N3 83.82(8) . . ?
Cl1 Sb1 N3 126.15(8) . . ?

loop_
_geom_bond_atom_site_label_1
_geom_bond_atom_site_label_2
_geom_bond_distance
_geom_bond_site_symmetry_2
_geom_bond_publ_flag
C44A F1A 1.24(7) . ?
C44A F3A 1.36(4) . ?
C44A S1A 1.56(3) . ?
C44A F2A 1.59(4) . ?
S1A O3A 1.37(2) . ?
S1A O2A 1.413(16) . ?
S1A O1A 1.44(3) . ?
C44 F2 1.269(10) . ?
C44 F3 1.349(11) . ?
C44 F1 1.387(14) . ?
C44 S1 1.875(7) . ?
S1 O3 1.431(5) . ?
S1 O2 1.449(6) . ?
S1 O1 1.452(8) . ?
C1 N1 1.343(4) . ?
C1 C2 1.390(4) . ?
C1 C7 1.484(4) . ?
C2 C3 1.396(5) . ?
C2 H2 0.9500 . ?
C3 C4 1.388(5) . ?
C3 H3 0.9500 . ?
C4 C5 1.389(5) . ?
C4 H4 0.9500 . ?
C5 N1 1.342(4) . ?
C5 C6 1.483(5) . ?
C6 N2 1.295(4) . ?
C6 C8 1.487(4) . ?
C7 N3 1.287(4) . ?
C7 C14 1.486(5) . ?
C8 C9 1.387(5) . ?
C8 C13 1.388(6) . ?
C9 C10 1.393(6) . ?
C9 H9 0.9500 . ?
C10 C11 1.371(8) . ?
C10 H10 0.9500 . ?
C11 C12 1.386(8) . ?
C11 H11 0.9500 . ?
C12 C13 1.388(6) . ?
C12 H12 0.9500 . ?
C13 H13 0.9500 . ?
C14 C15 1.394(6) . ?
C14 C19 1.398(6) . ?
C15 C16 1.396(6) . ?
C15 H15 0.9500 . ?
C16 C17 1.383(10) . ?
C16 H16 0.9500 . ?
C17 C18 1.379(10) . ?
C17 H17 0.9500 . ?
C18 C19 1.386(7) . ?
C18 H18 0.9500 . ?
C19 H19 0.9500 . ?
C20 C21 1.394(6) . ?
C20 C25 1.412(5) . ?
C20 N2 1.459(5) . ?
C21 C22 1.404(6) . ?
C21 C26 1.506(6) . ?
C22 C23 1.375(8) . ?
C22 H22 0.9500 . ?
C23 C24 1.370(10) . ?
C23 H23 0.9500 . ?
C24 C25 1.399(7) . ?
C24 H24 0.9500 . ?
C25 C27 1.515(7) . ?
C26 C28 1.535(7) . ?
C26 C29 1.542(8) . ?
C26 H26 1.0000 . ?
C27 C31 1.527(8) . ?
C27 C30 1.537(7) . ?
C27 H27 1.0000 . ?
C28 H28A 0.9800 . ?
C28 H28B 0.9800 . ?
C28 H28C 0.9800 . ?
C29 H29A 0.9800 . ?
C29 H29B 0.9800 . ?
C29 H29C 0.9800 . ?
C30 H30A 0.9800 . ?
C30 H30B 0.9800 . ?
C30 H30C 0.9800 . ?
C31 H31A 0.9800 . ?
C31 H31B 0.9800 . ?
C31 H31C 0.9800 . ?
C32 C33 1.406(5) . ?
C32 C37 1.407(6) . ?
C32 N3 1.444(4) . ?
C33 C34 1.400(6) . ?
C33 C38 1.513(7) . ?
C34 C35 1.370(9) . ?
C34 H34 0.9500 . ?
C35 C36 1.386(8) . ?
C35 H35 0.9500 . ?
C36 C37 1.401(6) . ?
C36 H36 0.9500 . ?
C37 C39 1.509(7) . ?
C38 C40 1.509(7) . ?
C38 C41 1.534(7) . ?
C38 H38 1.0000 . ?
C39 C43 1.523(8) . ?
C39 C42 1.537(8) . ?
C39 H39 1.0000 . ?
C40 H40A 0.9800 . ?
C40 H40B 0.9800 . ?
C40 H40C 0.9800 . ?
C41 H41A 0.9800 . ?
C41 H41B 0.9800 . ?
C41 H41C 0.9800 . ?
C42 H42A 0.9800 . ?
C42 H42B 0.9800 . ?
C42 H42C 0.9800 . ?
C43 H43A 0.9800 . ?
C43 H43B 0.9800 . ?
C43 H43C 0.9800 . ?
Cl1 Sb1 2.5224(12) . ?
Cl2 Sb1 2.3619(11) . ?
N1 Sb1 2.308(3) . ?
N2 Sb1 2.310(3) . ?
N3 Sb1 2.545(3) . ?

loop_
_geom_torsion_atom_site_label_1
_geom_torsion_atom_site_label_2
_geom_torsion_atom_site_label_3
_geom_torsion_atom_site_label_4
_geom_torsion
_geom_torsion_site_symmetry_1
_geom_torsion_site_symmetry_2
_geom_torsion_site_symmetry_3
_geom_torsion_site_symmetry_4
_geom_torsion_publ_flag
F1A C44A S1A O3A -36(5) . . . . ?
F3A C44A S1A O3A -172(3) . . . . ?
F2A C44A S1A O3A 71(2) . . . . ?
F1A C44A S1A O2A -159(4) . . . . ?
F3A C44A S1A O2A 66(4) . . . . ?
F2A C44A S1A O2A -51(3) . . . . ?
F1A C44A S1A O1A 82(5) . . . . ?
F3A C44A S1A O1A -53(3) . . . . ?
F2A C44A S1A O1A -170(2) . . . . ?
F2 C44 S1 O3 58.9(8) . . . . ?
F3 C44 S1 O3 -177.5(6) . . . . ?
F1 C44 S1 O3 -64.5(11) . . . . ?
F2 C44 S1 O2 -59.8(7) . . . . ?
F3 C44 S1 O2 63.8(7) . . . . ?
F1 C44 S1 O2 176.8(10) . . . . ?
F2 C44 S1 O1 -179.6(6) . . . . ?
F3 C44 S1 O1 -55.9(7) . . . . ?
F1 C44 S1 O1 57.0(11) . . . . ?
N1 C1 C2 C3 0.2(5) . . . . ?
C7 C1 C2 C3 -179.4(3) . . . . ?
C1 C2 C3 C4 1.8(6) . . . . ?
C2 C3 C4 C5 -1.7(6) . . . . ?
C3 C4 C5 N1 -0.4(5) . . . . ?
C3 C4 C5 C6 175.6(3) . . . . ?
N1 C5 C6 N2 -0.8(5) . . . . ?
C4 C5 C6 N2 -177.0(3) . . . . ?
N1 C5 C6 C8 177.5(3) . . . . ?
C4 C5 C6 C8 1.3(5) . . . . ?
N1 C1 C7 N3 12.9(5) . . . . ?
C2 C1 C7 N3 -167.5(3) . . . . ?
N1 C1 C7 C14 -166.7(3) . . . . ?
C2 C1 C7 C14 12.9(5) . . . . ?
N2 C6 C8 C9 -110.6(4) . . . . ?
C5 C6 C8 C9 71.2(4) . . . . ?
N2 C6 C8 C13 71.1(5) . . . . ?
C5 C6 C8 C13 -107.1(4) . . . . ?
C13 C8 C9 C10 -1.0(6) . . . . ?
C6 C8 C9 C10 -179.3(4) . . . . ?
C8 C9 C10 C11 0.6(7) . . . . ?
C9 C10 C11 C12 0.9(7) . . . . ?
C10 C11 C12 C13 -2.1(7) . . . . ?
C9 C8 C13 C12 -0.2(6) . . . . ?
C6 C8 C13 C12 178.2(3) . . . . ?
C11 C12 C13 C8 1.7(6) . . . . ?
N3 C7 C14 C15 59.9(5) . . . . ?
C1 C7 C14 C15 -120.6(4) . . . . ?
N3 C7 C14 C19 -119.0(4) . . . . ?
C1 C7 C14 C19 60.5(5) . . . . ?
C19 C14 C15 C16 0.6(6) . . . . ?
C7 C14 C15 C16 -178.2(4) . . . . ?
C14 C15 C16 C17 1.4(7) . . . . ?
C15 C16 C17 C18 -1.7(8) . . . . ?
C16 C17 C18 C19 -0.1(8) . . . . ?
C17 C18 C19 C14 2.1(7) . . . . ?
C15 C14 C19 C18 -2.4(6) . . . . ?
C7 C14 C19 C18 176.5(4) . . . . ?
C25 C20 C21 C22 -1.8(6) . . . . ?
N2 C20 C21 C22 179.6(4) . . . . ?
C25 C20 C21 C26 176.7(4) . . . . ?
N2 C20 C21 C26 -1.9(6) . . . . ?
C20 C21 C22 C23 -0.2(7) . . . . ?
C26 C21 C22 C23 -178.8(5) . . . . ?
C21 C22 C23 C24 2.0(8) . . . . ?
C22 C23 C24 C25 -1.9(8) . . . . ?
C23 C24 C25 C20 -0.1(7) . . . . ?
C23 C24 C25 C27 176.5(5) . . . . ?
C21 C20 C25 C24 1.9(6) . . . . ?
N2 C20 C25 C24 -179.5(4) . . . . ?
C21 C20 C25 C27 -174.4(4) . . . . ?
N2 C20 C25 C27 4.2(6) . . . . ?
C20 C21 C26 C28 -104.2(5) . . . . ?
C22 C21 C26 C28 74.3(6) . . . . ?
C20 C21 C26 C29 133.4(4) . . . . ?
C22 C21 C26 C29 -48.1(6) . . . . ?
C24 C25 C27 C31 -68.4(6) . . . . ?
C20 C25 C27 C31 107.9(5) . . . . ?
C24 C25 C27 C30 52.9(6) . . . . ?
C20 C25 C27 C30 -130.8(5) . . . . ?
C37 C32 C33 C34 -2.7(6) . . . . ?
N3 C32 C33 C34 -178.0(4) . . . . ?
C37 C32 C33 C38 178.1(4) . . . . ?
N3 C32 C33 C38 2.8(6) . . . . ?
C32 C33 C34 C35 -0.3(7) . . . . ?
C38 C33 C34 C35 178.9(5) . . . . ?
C33 C34 C35 C36 2.3(9) . . . . ?
C34 C35 C36 C37 -1.4(9) . . . . ?
C35 C36 C37 C32 -1.5(8) . . . . ?
C35 C36 C37 C39 175.0(5) . . . . ?
C33 C32 C37 C36 3.5(6) . . . . ?
N3 C32 C37 C36 178.7(4) . . . . ?
C33 C32 C37 C39 -172.8(4) . . . . ?
N3 C32 C37 C39 2.4(6) . . . . ?
C34 C33 C38 C40 66.9(6) . . . . ?
C32 C33 C38 C40 -114.0(5) . . . . ?
C34 C33 C38 C41 -54.5(6) . . . . ?
C32 C33 C38 C41 124.7(4) . . . . ?
C36 C37 C39 C43 47.1(7) . . . . ?
C32 C37 C39 C43 -136.7(5) . . . . ?
C36 C37 C39 C42 -76.6(6) . . . . ?
C32 C37 C39 C42 99.6(5) . . . . ?
C4 C5 N1 C1 2.4(5) . . . . ?
C6 C5 N1 C1 -173.8(3) . . . . ?
C4 C5 N1 Sb1 177.0(3) . . . . ?
C6 C5 N1 Sb1 0.8(4) . . . . ?
C2 C1 N1 C5 -2.3(5) . . . . ?
C7 C1 N1 C5 177.3(3) . . . . ?
C2 C1 N1 Sb1 -176.6(3) . . . . ?
C7 C1 N1 Sb1 3.0(4) . . . . ?
C5 C6 N2 C20 178.2(3) . . . . ?
C8 C6 N2 C20 0.1(5) . . . . ?
C5 C6 N2 Sb1 0.4(4) . . . . ?
C8 C6 N2 Sb1 -177.8(3) . . . . ?
C21 C20 N2 C6 -100.7(4) . . . . ?
C25 C20 N2 C6 80.7(4) . . . . ?
C21 C20 N2 Sb1 77.0(4) . . . . ?
C25 C20 N2 Sb1 -101.6(3) . . . . ?
C1 C7 N3 C32 -177.6(3) . . . . ?
C14 C7 N3 C32 1.9(5) . . . . ?
C1 C7 N3 Sb1 -20.3(4) . . . . ?
C14 C7 N3 Sb1 159.2(3) . . . . ?
C33 C32 N3 C7 -110.6(4) . . . . ?
C37 C32 N3 C7 73.9(5) . . . . ?
C33 C32 N3 Sb1 93.4(4) . . . . ?
C37 C32 N3 Sb1 -82.1(4) . . . . ?
